data_4300679
_journal_name_full 'Inorganic Chemistry'
_journal_paper_doi 10.1021/ic051818u
_journal_year 2006
_chemical_formula_sum 'C40 H36 F20 N Pt Tl'
_chemical_formula_weight 1310.16
_space_group_IT_number 180
_symmetry_cell_setting hexagonal
_symmetry_space_group_name_Hall 'P 62 2 (0 0 4)'
_symmetry_space_group_name_H-M 'P 62 2 2'
_cell_angle_alpha 90
_cell_angle_beta 90
_cell_angle_gamma 120
_cell_formula_units_Z 3
_cell_length_a 14.2476(7)
_cell_length_b 14.2476(7)
_cell_length_c 18.1928(11)
_cell_measurement_temperature 180.0(10)
_cell_volume 3198.3(3)
_diffrn_ambient_temperature 180.0(10)
_exptl_crystal_density_diffrn 2.041
_cod_database_code 4300679

loop_
_symmetry_equiv_pos_as_xyz
'x, y, z'
'-y, x-y, z+2/3'
'-x+y, -x, z+1/3'
'-x, -y, z'
'y, -x+y, z+2/3'
'x-y, x, z+1/3'
'y, x, -z+2/3'
'x-y, -y, -z'
'-x, -x+y, -z+1/3'
'-y, -x, -z+2/3'
'-x+y, y, -z'
'x, x-y, -z+1/3'

loop_
_atom_site_label
_atom_site_type_symbol
_atom_site_fract_x
_atom_site_fract_y
_atom_site_fract_z
_atom_site_U_iso_or_equiv
_atom_site_adp_type
_atom_site_occupancy
_atom_site_symmetry_multiplicity
_atom_site_calc_flag
_atom_site_refinement_flags
_atom_site_disorder_assembly
_atom_site_disorder_group
Tl1 Tl 0 0 0.8333 0.0554(7) Uani 1 4 d S . .
Pt2 Pt 0 0 0.6667 0.0536(6) Uani 1 4 d S . .
C1 C -0.1204(16) 0.0398(16) 0.6633(11) 0.080(6) Uani 1 1 d DU . .
C2 C -0.2109(18) -0.0030(16) 0.6168(10) 0.091(6) Uani 1 1 d DU . .
C3 C -0.2937(16) 0.020(2) 0.6165(11) 0.113(7) Uani 1 1 d DU . .
C4 C -0.2876(19) 0.096(2) 0.6653(16) 0.127(7) Uani 1 1 d DU . .
C5 C -0.203(3) 0.142(2) 0.7138(14) 0.116(7) Uani 1 1 d DU . .
C6 C -0.1264(18) 0.111(2) 0.7147(11) 0.083(6) Uani 1 1 d DU . .
F2 F -0.2148(10) -0.0737(12) 0.5669(7) 0.087(5) Uani 1 1 d DU . .
F3 F -0.3758(14) -0.0355(18) 0.5680(9) 0.164(8) Uani 1 1 d DU . .
F4 F -0.3717(17) 0.116(2) 0.6692(13) 0.186(9) Uani 1 1 d DU . .
F5 F -0.2027(19) 0.2142(18) 0.7636(9) 0.162(7) Uani 1 1 d DU . .
F6 F -0.0457(13) 0.1657(12) 0.7648(7) 0.091(4) Uani 1 1 d DU . .
N1 N 0 0.5 0.6667 0.31(4) Uiso 1 4 d SDU . .
C7 C 0.073(2) 0.482(2) 0.7096(14) 0.29(3) Uiso 1 1 d DU A .
C8 C 0.073(4) 0.435(4) 0.7733(19) 0.217(18) Uiso 1 1 d DU . .
C9 C 0.177(3) 0.477(5) 0.813(2) 0.16(2) Uiso 0.7 1 d PDU A 1
C10 C 0.177(5) 0.454(5) 0.891(2) 0.19(3) Uiso 0.7 1 d PDU A 1
C9' C 0.124(6) 0.507(6) 0.837(3) 0.14(2) Uiso 0.3 1 d PDU A 2
C10' C 0.235(8) 0.543(11) 0.859(6) 0.18(4) Uiso 0.3 1 d PDU A 2

loop_
_atom_site_aniso_label
_atom_site_aniso_U_11
_atom_site_aniso_U_22
_atom_site_aniso_U_33
_atom_site_aniso_U_23
_atom_site_aniso_U_13
_atom_site_aniso_U_12
Tl1 0.0547(10) 0.0547(10) 0.0323(9) 0 0 0.0091(11)
Pt2 0.0452(13) 0.0704(12) 0.0369(9) 0 0 0.0226(7)
C1 0.090(12) 0.137(17) 0.034(9) 0.022(9) 0.006(9) 0.073(12)
C2 0.061(12) 0.157(19) 0.058(12) 0.037(10) 0.021(9) 0.057(13)
C3 0.074(13) 0.20(2) 0.082(14) 0.049(12) 0.031(10) 0.081(14)
C4 0.114(15) 0.23(2) 0.081(14) 0.062(12) 0.060(11) 0.122(15)
C5 0.145(17) 0.17(2) 0.083(15) 0.044(11) 0.046(11) 0.116(16)
C6 0.121(15) 0.120(18) 0.040(11) 0.053(8) 0.035(9) 0.083(13)
F2 0.050(7) 0.132(14) 0.066(10) 0.023(7) -0.001(7) 0.035(8)
F3 0.094(11) 0.30(3) 0.108(14) 0.049(12) -0.003(9) 0.109(15)
F4 0.199(17) 0.32(3) 0.151(14) 0.049(19) 0.028(17) 0.217(19)
F5 0.25(2) 0.21(2) 0.118(15) 0.026(12) 0.033(14) 0.182(18)
F6 0.136(13) 0.081(10) 0.068(10) 0.021(7) 0.028(8) 0.062(10)

loop_
_geom_bond_atom_site_label_1
_geom_bond_atom_site_label_2
_geom_bond_distance
_geom_bond_site_symmetry_2
_geom_bond_publ_flag
Tl1 Pt2 3.03213(18) . ?
Tl1 Pt2 3.03214(18) 3 ?
Pt2 C1 2.06(2) 9_556 ?
Pt2 C1 2.06(2) 12_556 ?
Pt2 C1 2.06(2) . ?
Pt2 C1 2.06(2) 4 ?
Pt2 Tl1 3.03213(18) 2_554 ?
C1 C2 1.40(2) . ?
C1 C6 1.42(2) . ?
C2 F2 1.336(16) . ?
C2 C3 1.37(2) . ?
C3 F3 1.359(16) . ?
C3 C4 1.36(2) . ?
C4 F4 1.366(16) . ?
C4 C5 1.37(2) . ?
C5 F5 1.366(16) . ?
C5 C6 1.37(2) . ?
C6 F6 1.364(16) . ?
N1 C7 1.425(16) . ?
N1 C7 1.425(16) 4_565 ?
N1 C7 1.425(16) 9_556 ?
N1 C7 1.425(16) 12_566 ?
C7 C8 1.34(3) . ?
C8 C9' 1.47(4) . ?
C8 C9 1.48(4) . ?
C9 C10 1.46(4) . ?
C9' C10' 1.45(4) . ?
